data_7246722
loop_
_publ_author_name
'Walusiak, Benjamin W.'
'Raghavan, Adharsh'
'Cahill, Christopher L.'

_publ_section_title
;
 Bandgap modification in 0D tellurium iodide perovskite derivatives via
 incorporation of polyiodide species
;
_journal_issue 20
_journal_name_full 'RSC Advances'
_journal_page_first 13477
_journal_page_last 13492
_journal_paper_doi 10.1039/D3RA00996C
_journal_volume 13
_journal_year 2023
_chemical_formula_moiety 'I6 Te, 3(C5 Cl H5 N), I3'
_chemical_formula_sum 'C15 H15 Cl3 I9 N3 Te'
_chemical_formula_weight 1613.35
_space_group_crystal_system triclinic
_space_group_IT_number 2
_space_group_name_Hall '-P 1'
_space_group_name_H-M_alt 'P -1'
_atom_sites_solution_hydrogens geom
_audit_creation_method 'APEX3 v2019.1-0'
_audit_update_record
;
2023-01-30 deposited with the CCDC.	2023-04-24 downloaded from the CCDC.
;
_cell_angle_alpha 103.0060(10)
_cell_angle_beta 96.6570(10)
_cell_angle_gamma 90.2810(10)
_cell_formula_units_Z 2
_cell_length_a 8.9408(3)
_cell_length_b 9.9568(4)
_cell_length_c 19.7612(8)
_cell_measurement_reflns_used 9374
_cell_measurement_temperature 100(2)
_cell_measurement_theta_max 28.29
_cell_measurement_theta_min 2.29
_cell_volume 1701.62(11)
_computing_structure_refinement 'SHELXL-2018/3 (Sheldrick, 2018)'
_computing_structure_solution 'SHELXT 2014/5 (Sheldrick, 2014)'
_diffrn_ambient_temperature 100(2)
_diffrn_detector_area_resol_mean 7.3910
_diffrn_measured_fraction_theta_full 1.000
_diffrn_measured_fraction_theta_max 1.000
_diffrn_measurement_device_type 'Bruker D8 QUEST'
_diffrn_measurement_method '\f and \w scans'
_diffrn_radiation_probe x-ray
_diffrn_radiation_type MoK\a
_diffrn_radiation_wavelength 0.71073
_diffrn_reflns_av_R_equivalents 0.0426
_diffrn_reflns_av_unetI/netI 0.0498
_diffrn_reflns_Laue_measured_fraction_full 1.000
_diffrn_reflns_Laue_measured_fraction_max 1.000
_diffrn_reflns_limit_h_max 11
_diffrn_reflns_limit_h_min -11
_diffrn_reflns_limit_k_max 13
_diffrn_reflns_limit_k_min -13
_diffrn_reflns_limit_l_max 26
_diffrn_reflns_limit_l_min -26
_diffrn_reflns_number 28278
_diffrn_reflns_point_group_measured_fraction_full 1.000
_diffrn_reflns_point_group_measured_fraction_max 1.000
_diffrn_reflns_theta_full 25.242
_diffrn_reflns_theta_max 28.302
_diffrn_reflns_theta_min 2.100
_diffrn_source 'microfocus sealed tube'
_exptl_absorpt_coefficient_mu 9.286
_exptl_absorpt_correction_T_max 0.7457
_exptl_absorpt_correction_T_min 0.6469
_exptl_absorpt_correction_type multi-scan
_exptl_absorpt_process_details
;
Krause, L., Herbst-Irmer, R., Sheldrick, G. M., Stalke, D. (2015).
"Comparison of silver and molybdenum microfocus X-ray sources for
single-crystal structure determination"
J. Appl. Cryst. 48, 3-10.
doi:10.1107/S1600576714022985
;
_exptl_crystal_colour black
_exptl_crystal_density_diffrn 3.149
_exptl_crystal_density_method 'not measured'
_exptl_crystal_description prism
_exptl_crystal_F_000 1412
_exptl_crystal_size_max 0.183
_exptl_crystal_size_mid 0.097
_exptl_crystal_size_min 0.086
_refine_diff_density_max 1.105
_refine_diff_density_min -1.066
_refine_diff_density_rms 0.231
_refine_ls_extinction_method none
_refine_ls_goodness_of_fit_ref 1.060
_refine_ls_hydrogen_treatment constr
_refine_ls_matrix_type full
_refine_ls_number_parameters 280
_refine_ls_number_reflns 8455
_refine_ls_number_restraints 0
_refine_ls_restrained_S_all 1.060
_refine_ls_R_factor_all 0.0543
_refine_ls_R_factor_gt 0.0340
_refine_ls_shift/su_max 0.001
_refine_ls_shift/su_mean 0.000
_refine_ls_structure_factor_coef Fsqd
_refine_ls_weighting_details 'w=1/[\s^2^(Fo^2^)+(0.0036P)^2^+5.5649P] where P=(Fo^2^+2Fc^2^)/3'
_refine_ls_weighting_scheme calc
_refine_ls_wR_factor_gt 0.0485
_refine_ls_wR_factor_ref 0.0525
_reflns_Friedel_coverage 0.000
_reflns_number_gt 6571
_reflns_number_total 8455
_reflns_threshold_expression 'I > 2\s(I)'
_cod_data_source_file d3ra00996c2.cif
_cod_data_source_block 'global_CCDC4'
_cod_depositor_comments
;
The following automatic conversions were performed:

data item '_exptl_absorpt_correction_type' value 'Multi-Scan' was
changed to 'multi-scan' in accordance with the
/home/data/users/saulius/crontab/automatic-downloads/rss-feeds/RSC/lib/dictionaries/cif_core.dic
dictionary named 'cif_core.dic' version 2.4.2 last updated on
2011-04-26.

Automatic conversion script
Id: cif_fix_values 8170 2020-07-09 18:12:32Z antanas 
;
_cod_database_code 7246722
_shelx_space_group_comment
;
The symmetry employed for this shelxl refinement is uniquely defined
by the following loop, which should always be used as a source of
symmetry information in preference to the above space-group names.
They are only intended as comments.
;

loop_
_space_group_symop_operation_xyz
'x, y, z'
'-x, -y, -z'

loop_
_atom_site_label
_atom_site_type_symbol
_atom_site_fract_x
_atom_site_fract_y
_atom_site_fract_z
_atom_site_U_iso_or_equiv
_atom_site_adp_type
_atom_site_occupancy
_atom_site_site_symmetry_order
_atom_site_calc_flag
_atom_site_refinement_flags_posn
_atom_site_refinement_flags_adp
_atom_site_refinement_flags_occupancy
_atom_site_disorder_assembly
_atom_site_disorder_group
I1 I 0.61299(4) 0.60253(4) 0.68892(2) 0.01783(9) Uani 1 1 d . . . . .
Cl1 Cl 0.76498(17) 0.41644(17) 0.99523(8) 0.0241(4) Uani 1 1 d . . . . .
Te1 Te 0.40340(4) 0.37768(4) 0.70485(2) 0.01302(8) Uani 1 1 d . . . . .
N1 N 1.1245(5) 0.5150(5) 1.1726(3) 0.0214(12) Uani 1 1 d . . . . .
HN1 H 1.197426 0.535440 1.207571 0.026 Uiso 1 1 calc R U . . .
C1 C 1.0372(6) 0.6148(7) 1.1586(3) 0.0213(14) Uani 1 1 d . . . . .
H1 H 1.052999 0.705796 1.186713 0.026 Uiso 1 1 calc R U . . .
N2 N 0.4170(6) 0.8486(5) 0.8140(3) 0.0261(13) Uani 1 1 d . . . . .
HN2 H 0.420473 0.775155 0.779830 0.031 Uiso 1 1 calc R U . . .
Cl2 Cl 0.3962(2) 1.21451(17) 0.98538(9) 0.0309(4) Uani 1 1 d . . . . .
I2 I 0.14933(4) 0.56855(4) 0.70769(2) 0.02049(10) Uani 1 1 d . . . . .
C2 C 0.9249(7) 0.5877(6) 1.1043(3) 0.0204(14) Uani 1 1 d . . . . .
H2 H 0.862329 0.658800 1.093728 0.024 Uiso 1 1 calc R U . . .
N3 N -0.0956(6) 0.3361(6) 0.5710(3) 0.0246(13) Uani 1 1 d . . . . .
HN3 H -0.026043 0.381710 0.603198 0.029 Uiso 1 1 calc R U . . .
Cl3 Cl -0.43694(18) 0.10231(16) 0.40888(8) 0.0278(4) Uani 1 1 d . . . . .
C3 C 0.9043(7) 0.4543(6) 1.0650(3) 0.0179(13) Uani 1 1 d . . . . .
I3 I 0.33023(4) 0.29025(4) 0.55586(2) 0.01807(9) Uani 1 1 d . . . . .
C4 C 0.9951(7) 0.3498(7) 1.0800(3) 0.0242(15) Uani 1 1 d . . . . .
H4 H 0.981092 0.257914 1.052944 0.029 Uiso 1 1 calc R U . . .
I4 I 0.65790(4) 0.19729(4) 0.70364(2) 0.01713(9) Uani 1 1 d . . . . .
C5 C 1.1065(7) 0.3845(7) 1.1357(3) 0.0234(15) Uani 1 1 d . . . . .
H5 H 1.170619 0.315750 1.148037 0.028 Uiso 1 1 calc R U . . .
I5 I 0.47844(4) 0.48019(4) 0.86002(2) 0.01792(9) Uani 1 1 d . . . . .
I7 I 0.09088(5) 0.17170(4) 0.39136(2) 0.01869(9) Uani 1 1 d . . . . .
C7 C 0.4914(7) 1.0756(7) 0.8662(4) 0.0262(16) Uani 1 1 d . . . . .
H7 H 0.545556 1.157945 0.866207 0.031 Uiso 1 1 calc R U . . .
C8 C 0.4059(7) 1.0710(6) 0.9179(3) 0.0186(14) Uani 1 1 d . . . . .
I8 I 0.08194(4) 0.07998(4) 0.24306(2) 0.01504(8) Uani 1 1 d . . . . .
C6 C 0.4989(7) 0.9595(7) 0.8136(3) 0.0263(15) Uani 1 1 d . . . . .
H6 H 0.561385 0.959008 0.777805 0.032 Uiso 1 1 calc R U . . .
I6 I 0.20619(4) 0.16396(4) 0.72368(2) 0.01850(9) Uani 1 1 d . . . . .
C9 C 0.3210(7) 0.9533(7) 0.9170(4) 0.0274(16) Uani 1 1 d . . . . .
H9 H 0.259246 0.950911 0.952735 0.033 Uiso 1 1 calc R U . . .
I9 I 0.08790(5) -0.03079(4) 0.09066(2) 0.02661(11) Uani 1 1 d . . . . .
C10 C 0.3286(7) 0.8426(7) 0.8641(4) 0.0301(17) Uani 1 1 d . . . . .
H10 H 0.271900 0.760575 0.862046 0.036 Uiso 1 1 calc R U . . .
C11 C -0.1849(7) 0.4081(7) 0.5339(3) 0.0251(15) Uani 1 1 d . . . . .
H11 H -0.175715 0.505760 0.543082 0.030 Uiso 1 1 calc R U . . .
C12 C -0.2898(7) 0.3360(7) 0.4824(3) 0.0239(15) Uani 1 1 d . . . . .
H12 H -0.353014 0.383637 0.454268 0.029 Uiso 1 1 calc R U . . .
C13 C -0.3040(6) 0.1939(6) 0.4713(3) 0.0154(13) Uani 1 1 d . . . . .
C14 C -0.2122(7) 0.1245(6) 0.5121(3) 0.0211(14) Uani 1 1 d . . . . .
H14 H -0.222324 0.027363 0.505842 0.025 Uiso 1 1 calc R U . . .
C15 C -0.1058(7) 0.2003(7) 0.5620(3) 0.0267(16) Uani 1 1 d . . . . .
H15 H -0.039392 0.155269 0.590227 0.032 Uiso 1 1 calc R U . . .

loop_
_atom_site_aniso_label
_atom_site_aniso_U_11
_atom_site_aniso_U_22
_atom_site_aniso_U_33
_atom_site_aniso_U_23
_atom_site_aniso_U_13
_atom_site_aniso_U_12
I1 0.0176(2) 0.0158(2) 0.0197(2) 0.00278(16) 0.00332(17) -0.00418(16)
Cl1 0.0181(8) 0.0333(9) 0.0166(8) -0.0019(7) -0.0004(6) -0.0005(7)
Te1 0.01109(18) 0.01301(19) 0.01313(18) -0.00016(15) 0.00009(15) -0.00101(15)
N1 0.013(3) 0.033(3) 0.017(3) 0.001(2) 0.001(2) -0.006(2)
C1 0.012(3) 0.027(4) 0.023(4) -0.001(3) 0.005(3) 0.008(3)
N2 0.028(3) 0.017(3) 0.030(3) -0.006(2) 0.012(3) -0.003(2)
Cl2 0.0412(10) 0.0211(9) 0.0251(9) -0.0037(7) -0.0001(8) -0.0002(8)
I2 0.0152(2) 0.0159(2) 0.0263(2) -0.00173(17) -0.00158(17) 0.00300(16)
C2 0.013(3) 0.021(3) 0.026(4) 0.004(3) 0.003(3) 0.003(3)
N3 0.020(3) 0.030(3) 0.018(3) -0.004(2) 0.000(2) -0.008(3)
Cl3 0.0269(9) 0.0233(9) 0.0257(9) -0.0054(7) -0.0066(7) -0.0014(7)
C3 0.016(3) 0.026(4) 0.010(3) 0.003(3) -0.002(2) -0.006(3)
I3 0.0214(2) 0.0174(2) 0.0129(2) -0.00018(16) -0.00133(16) -0.00103(17)
C4 0.020(3) 0.028(4) 0.024(4) 0.005(3) 0.003(3) -0.010(3)
I4 0.01289(19) 0.0152(2) 0.0209(2) -0.00012(16) 0.00017(16) 0.00155(16)
C5 0.022(3) 0.027(4) 0.024(4) 0.012(3) 0.002(3) 0.003(3)
I5 0.0164(2) 0.0221(2) 0.01267(19) -0.00080(16) 0.00088(16) -0.00214(17)
I7 0.0238(2) 0.0183(2) 0.0134(2) 0.00328(16) 0.00069(16) -0.00079(17)
C7 0.023(4) 0.021(4) 0.035(4) 0.007(3) 0.003(3) -0.002(3)
C8 0.015(3) 0.017(3) 0.020(3) 0.001(3) -0.006(3) 0.000(3)
I8 0.01730(19) 0.01261(19) 0.01484(19) 0.00299(15) 0.00062(15) -0.00048(15)
C6 0.028(4) 0.023(4) 0.030(4) 0.006(3) 0.013(3) 0.001(3)
I6 0.01475(19) 0.0168(2) 0.0228(2) 0.00207(17) 0.00253(17) -0.00479(16)
C9 0.022(3) 0.030(4) 0.031(4) 0.005(3) 0.009(3) 0.001(3)
I9 0.0378(3) 0.0247(2) 0.0151(2) 0.00042(18) 0.00211(19) 0.0052(2)
C10 0.025(4) 0.020(4) 0.042(4) -0.003(3) 0.015(3) -0.012(3)
C11 0.026(4) 0.018(3) 0.031(4) 0.004(3) 0.004(3) -0.005(3)
C12 0.023(3) 0.023(4) 0.024(4) 0.002(3) 0.002(3) -0.002(3)
C13 0.014(3) 0.019(3) 0.011(3) -0.001(2) 0.002(2) -0.003(3)
C14 0.027(4) 0.015(3) 0.020(3) 0.003(3) 0.002(3) 0.001(3)
C15 0.025(4) 0.034(4) 0.023(4) 0.012(3) 0.002(3) 0.001(3)

loop_
_atom_type_symbol
_atom_type_description
_atom_type_scat_dispersion_real
_atom_type_scat_dispersion_imag
_atom_type_scat_source
C C 0.0033 0.0016 'International Tables Vol C Tables 4.2.6.8 and 6.1.1.4'
H H 0.0000 0.0000 'International Tables Vol C Tables 4.2.6.8 and 6.1.1.4'
Cl Cl 0.1484 0.1585 'International Tables Vol C Tables 4.2.6.8 and 6.1.1.4'
I I -0.4742 1.8119 'International Tables Vol C Tables 4.2.6.8 and 6.1.1.4'
N N 0.0061 0.0033 'International Tables Vol C Tables 4.2.6.8 and 6.1.1.4'
O O 0.0106 0.0060 'International Tables Vol C Tables 4.2.6.8 and 6.1.1.4'
Te Te -0.5308 1.6751 'International Tables Vol C Tables 4.2.6.8 and 6.1.1.4'

loop_
_geom_angle_atom_site_label_1
_geom_angle_atom_site_label_2
_geom_angle_atom_site_label_3
_geom_angle
_geom_angle_site_symmetry_1
_geom_angle_site_symmetry_3
_geom_angle_publ_flag
I6 Te1 I3 90.105(16) . . ?
I6 Te1 I4 91.064(16) . . ?
I3 Te1 I4 91.862(16) . . ?
I6 Te1 I2 90.322(16) . . ?
I3 Te1 I2 88.913(15) . . ?
I4 Te1 I2 178.411(19) . . ?
I6 Te1 I5 91.444(16) . . ?
I3 Te1 I5 177.81(2) . . ?
I4 Te1 I5 89.652(15) . . ?
I2 Te1 I5 89.536(15) . . ?
I6 Te1 I1 178.567(19) . . ?
I3 Te1 I1 91.297(16) . . ?
I4 Te1 I1 88.589(16) . . ?
I2 Te1 I1 90.006(16) . . ?
I5 Te1 I1 87.164(15) . . ?
C1 N1 C5 122.7(5) . . ?
C1 N1 HN1 118.6 . . ?
C5 N1 HN1 118.6 . . ?
N1 C1 C2 120.3(6) . . ?
N1 C1 H1 119.8 . . ?
C2 C1 H1 119.8 . . ?
C6 N2 C10 123.3(6) . . ?
C6 N2 HN2 118.4 . . ?
C10 N2 HN2 118.4 . . ?
C1 C2 C3 118.3(6) . . ?
C1 C2 H2 120.8 . . ?
C3 C2 H2 120.8 . . ?
C15 N3 C11 124.0(6) . . ?
C15 N3 HN3 118.0 . . ?
C11 N3 HN3 118.0 . . ?
C2 C3 C4 121.3(5) . . ?
C2 C3 Cl1 119.7(5) . . ?
C4 C3 Cl1 119.1(5) . . ?
C5 C4 C3 117.3(6) . . ?
C5 C4 H4 121.3 . . ?
C3 C4 H4 121.3 . . ?
N1 C5 C4 120.0(6) . . ?
N1 C5 H5 120.0 . . ?
C4 C5 H5 120.0 . . ?
C8 C7 C6 119.2(6) . . ?
C8 C7 H7 120.4 . . ?
C6 C7 H7 120.4 . . ?
C7 C8 C9 121.0(6) . . ?
C7 C8 Cl2 120.3(5) . . ?
C9 C8 Cl2 118.7(5) . . ?
I7 I8 I9 175.910(19) . . ?
N2 C6 C7 118.5(6) . . ?
N2 C6 H6 120.7 . . ?
C7 C6 H6 120.7 . . ?
C10 C9 C8 118.2(6) . . ?
C10 C9 H9 120.9 . . ?
C8 C9 H9 120.9 . . ?
C9 C10 N2 119.7(6) . . ?
C9 C10 H10 120.1 . . ?
N2 C10 H10 120.1 . . ?
N3 C11 C12 117.7(6) . . ?
N3 C11 H11 121.1 . . ?
C12 C11 H11 121.1 . . ?
C11 C12 C13 120.2(6) . . ?
C11 C12 H12 119.9 . . ?
C13 C12 H12 119.9 . . ?
C14 C13 C12 120.0(5) . . ?
C14 C13 Cl3 118.9(5) . . ?
C12 C13 Cl3 121.0(5) . . ?
C15 C14 C13 118.0(6) . . ?
C15 C14 H14 121.0 . . ?
C13 C14 H14 121.0 . . ?
N3 C15 C14 120.1(6) . . ?
N3 C15 H15 119.9 . . ?
C14 C15 H15 119.9 . . ?

loop_
_geom_bond_atom_site_label_1
_geom_bond_atom_site_label_2
_geom_bond_distance
_geom_bond_site_symmetry_2
_geom_bond_publ_flag
I1 Te1 3.0060(6) . ?
Cl1 C3 1.720(6) . ?
Te1 I6 2.8718(6) . ?
Te1 I3 2.8720(6) . ?
Te1 I4 2.9048(5) . ?
Te1 I2 2.9663(6) . ?
Te1 I5 3.0005(5) . ?
N1 C1 1.324(7) . ?
N1 C5 1.338(8) . ?
N1 HN1 0.8800 . ?
C1 C2 1.360(8) . ?
C1 H1 0.9500 . ?
N2 C6 1.323(8) . ?
N2 C10 1.347(8) . ?
N2 HN2 0.8800 . ?
Cl2 C8 1.731(6) . ?
C2 C3 1.379(8) . ?
C2 H2 0.9500 . ?
N3 C15 1.324(8) . ?
N3 C11 1.339(8) . ?
N3 HN3 0.8800 . ?
Cl3 C13 1.706(6) . ?
C3 C4 1.386(9) . ?
C4 C5 1.376(8) . ?
C4 H4 0.9500 . ?
C5 H5 0.9500 . ?
I7 I8 2.8583(6) . ?
C7 C8 1.354(9) . ?
C7 C6 1.378(9) . ?
C7 H7 0.9500 . ?
C8 C9 1.389(9) . ?
I8 I9 2.9718(6) . ?
C6 H6 0.9500 . ?
C9 C10 1.346(9) . ?
C9 H9 0.9500 . ?
C10 H10 0.9500 . ?
C11 C12 1.369(8) . ?
C11 H11 0.9500 . ?
C12 C13 1.385(8) . ?
C12 H12 0.9500 . ?
C13 C14 1.379(8) . ?
C14 C15 1.375(9) . ?
C14 H14 0.9500 . ?
C15 H15 0.9500 . ?

loop_
_geom_torsion_atom_site_label_1
_geom_torsion_atom_site_label_2
_geom_torsion_atom_site_label_3
_geom_torsion_atom_site_label_4
_geom_torsion
_geom_torsion_site_symmetry_1
_geom_torsion_site_symmetry_2
_geom_torsion_site_symmetry_3
_geom_torsion_site_symmetry_4
_geom_torsion_publ_flag
C5 N1 C1 C2 -1.1(9) . . . . ?
N1 C1 C2 C3 0.5(9) . . . . ?
C1 C2 C3 C4 -0.1(10) . . . . ?
C1 C2 C3 Cl1 -179.2(5) . . . . ?
C2 C3 C4 C5 0.1(9) . . . . ?
Cl1 C3 C4 C5 179.2(5) . . . . ?
C1 N1 C5 C4 1.1(10) . . . . ?
C3 C4 C5 N1 -0.6(9) . . . . ?
C6 C7 C8 C9 -2.8(10) . . . . ?
C6 C7 C8 Cl2 179.2(5) . . . . ?
C10 N2 C6 C7 -1.3(10) . . . . ?
C8 C7 C6 N2 2.7(10) . . . . ?
C7 C8 C9 C10 1.5(10) . . . . ?
Cl2 C8 C9 C10 179.6(5) . . . . ?
C8 C9 C10 N2 -0.1(10) . . . . ?
C6 N2 C10 C9 0.0(10) . . . . ?
C15 N3 C11 C12 -2.0(10) . . . . ?
N3 C11 C12 C13 1.8(10) . . . . ?
C11 C12 C13 C14 0.0(10) . . . . ?
C11 C12 C13 Cl3 178.4(5) . . . . ?
C12 C13 C14 C15 -1.6(9) . . . . ?
Cl3 C13 C14 C15 180.0(5) . . . . ?
C11 N3 C15 C14 0.4(10) . . . . ?
C13 C14 C15 N3 1.5(10) . . . . ?
